data_7017193
loop_
_publ_author_name
'Langley, Stuart K.'
'Chilton, Nicholas F.'
'Moubaraki, Boujemaa'
'Murray, Keith S.'

_publ_section_title
;
 Self-assembled decanuclear Na(I)(2)Mn(II)(4)Mn(III)(4) complexes: from
 discrete clusters to 1-D and 2-D structures, with the Mn(II)(4)Mn(III)(4)
 unit displaying a large spin ground state and probable SMM behaviour.
;
_journal_issue 45
_journal_name_full 'Dalton transactions (Cambridge, England : 2003)'
_journal_page_first 12201
_journal_page_last 12209
_journal_paper_doi 10.1039/c1dt10739a
_journal_volume 40
_journal_year 2011
_chemical_formula_sum 'C74 H134 Mn8 N12 Na2 O40'
_chemical_formula_weight 2317.43
_chemical_name_systematic
;
?
;
_space_group_IT_number 14
_symmetry_cell_setting monoclinic
_symmetry_space_group_name_Hall '-P 2yn'
_symmetry_space_group_name_H-M 'P 1 21/n 1'
_atom_sites_solution_hydrogens geom
_atom_sites_solution_primary direct
_atom_sites_solution_secondary difmap
_audit_creation_date '9 November 2005'
_audit_creation_method SHELXL-97
_cell_angle_alpha 90.00
_cell_angle_beta 100.75(3)
_cell_angle_gamma 90.00
_cell_formula_units_Z 2
_cell_length_a 17.813(4)
_cell_length_b 12.949(3)
_cell_length_c 23.397(5)
_cell_measurement_reflns_used 34274
_cell_measurement_temperature 100(2)
_cell_measurement_theta_max 25.00
_cell_measurement_theta_min 2.06
_cell_volume 5302(2)
_computing_cell_refinement 'XDS (Kabsch, 1993)'
_computing_data_collection 'Blu-Ice (McPhillips et al, 2002)'
_computing_data_reduction 'XDS (Kabsch, 1993)'
_computing_molecular_graphics X-SEED
_computing_publication_material 'XCIF V6.12 (BrukerAXS, 2001).'
_computing_structure_refinement 'SHELXL-97 (Sheldrick, 1997)'
_computing_structure_solution 'SHELXS-97 (Sheldrick, 1990)'
_diffrn_ambient_temperature 100(2)
_diffrn_measured_fraction_theta_full 0.997
_diffrn_measured_fraction_theta_max 0.997
_diffrn_measurement_device_type 'ADSC Quantum 210r'
_diffrn_measurement_method 'scans in phi'
_diffrn_radiation_monochromator silicon
_diffrn_radiation_source 'Australian synchrotron MX1'
_diffrn_radiation_type synchrotron
_diffrn_radiation_wavelength 0.71123
_diffrn_reflns_av_R_equivalents 0.0459
_diffrn_reflns_av_sigmaI/netI 0.0334
_diffrn_reflns_limit_h_max 21
_diffrn_reflns_limit_h_min -21
_diffrn_reflns_limit_k_max 15
_diffrn_reflns_limit_k_min -15
_diffrn_reflns_limit_l_max 27
_diffrn_reflns_limit_l_min -27
_diffrn_reflns_number 34274
_diffrn_reflns_theta_full 25.00
_diffrn_reflns_theta_max 25.00
_diffrn_reflns_theta_min 2.06
_exptl_absorpt_coefficient_mu 1.013
_exptl_absorpt_correction_T_max 0.876
_exptl_absorpt_correction_T_min 0.753
_exptl_absorpt_correction_type multi-scan
_exptl_absorpt_process_details SADABS
_exptl_crystal_colour brown
_exptl_crystal_density_diffrn 1.452
_exptl_crystal_density_method 'not measured'
_exptl_crystal_description needle
_exptl_crystal_F_000 2408
_exptl_crystal_size_max 0.2
_exptl_crystal_size_mid 0.05
_exptl_crystal_size_min 0.05
_refine_diff_density_max 1.374
_refine_diff_density_min -0.942
_refine_diff_density_rms 0.116
_refine_ls_extinction_method none
_refine_ls_goodness_of_fit_ref 1.092
_refine_ls_hydrogen_treatment mixed
_refine_ls_matrix_type full
_refine_ls_number_parameters 690
_refine_ls_number_reflns 9285
_refine_ls_number_restraints 38
_refine_ls_restrained_S_all 1.096
_refine_ls_R_factor_all 0.0805
_refine_ls_R_factor_gt 0.0726
_refine_ls_shift/su_max 0.001
_refine_ls_shift/su_mean 0.000
_refine_ls_structure_factor_coef Fsqd
_refine_ls_weighting_details 'calc w=1/[\s^2^(Fo^2^)+(0.0784P)^2^+29.8594P] where P=(Fo^2^+2Fc^2^)/3'
_refine_ls_weighting_scheme calc
_refine_ls_wR_factor_gt 0.1865
_refine_ls_wR_factor_ref 0.1916
_reflns_number_gt 8141
_reflns_number_total 9285
_reflns_threshold_expression >2sigma(I)
_cod_data_source_file c1dt10739a.txt
_cod_data_source_block 2
_cod_original_cell_volume 5302.0(18)
_cod_original_sg_symbol_H-M P21/n
_cod_database_code 7017193

loop_
_symmetry_equiv_pos_as_xyz
'x, y, z'
'-x+1/2, y+1/2, -z+1/2'
'-x, -y, -z'
'x-1/2, -y-1/2, z-1/2'

loop_
_atom_site_label
_atom_site_type_symbol
_atom_site_fract_x
_atom_site_fract_y
_atom_site_fract_z
_atom_site_U_iso_or_equiv
_atom_site_adp_type
_atom_site_occupancy
_atom_site_symmetry_multiplicity
_atom_site_calc_flag
_atom_site_refinement_flags
_atom_site_disorder_assembly
_atom_site_disorder_group
Mn1 Mn 0.53539(4) 0.28637(6) 0.14385(4) 0.0287(2) Uani 1 1 d . . .
Mn2 Mn 0.55973(4) 0.39190(5) 0.02488(4) 0.0254(2) Uani 1 1 d . . .
Mn3 Mn 0.56211(4) 0.50150(6) -0.10774(4) 0.0274(2) Uani 1 1 d . . .
Mn4 Mn 0.69340(4) 0.33817(6) -0.04663(4) 0.0302(2) Uani 1 1 d . . .
Na1 Na 0.66910(12) 0.18104(15) 0.06790(10) 0.0352(5) Uani 1 1 d . . .
O1 O 0.5350(2) 0.3202(3) 0.22140(18) 0.0357(9) Uani 1 1 d . . .
O2 O 0.6417(2) 0.2389(3) 0.16502(18) 0.0342(9) Uani 1 1 d . . .
O3 O 0.7581(2) 0.2290(3) 0.21755(19) 0.0399(10) Uani 1 1 d . . .
O4 O 0.43199(19) 0.3362(3) 0.12436(16) 0.0286(8) Uani 1 1 d . . .
O5 O 0.5398(2) 0.2424(3) 0.06545(17) 0.0301(9) Uani 1 1 d . . .
O6 O 0.5041(3) -0.0869(4) 0.2509(2) 0.0617(15) Uani 1 1 d . . .
H6 H 0.5502 -0.0959 0.2489 0.074 Uiso 1 1 calc R . .
O7 O 0.56874(19) 0.3487(3) -0.06247(17) 0.0285(8) Uani 1 1 d . . .
O8 O 0.68171(19) 0.3556(3) 0.03449(17) 0.0311(9) Uani 1 1 d . . .
O9 O 0.44082(19) 0.5615(3) -0.11277(16) 0.0281(8) Uani 1 1 d . . .
O10 O 0.6219(2) 0.4721(3) -0.18535(19) 0.0385(10) Uani 1 1 d D . .
O11 O 0.6850(2) 0.4804(3) -0.06467(19) 0.0337(9) Uani 1 1 d . . .
O12 O 0.7005(2) 0.1916(3) -0.03142(18) 0.0340(9) Uani 1 1 d . . .
O13 O 0.7043(2) 0.3152(3) -0.12521(19) 0.0399(10) Uani 1 1 d . . .
O14 O 0.7120(3) 0.0246(3) -0.0448(2) 0.0559(13) Uani 1 1 d . . .
O15 O 0.9952(11) 0.4261(14) 0.0200(11) 0.099(9) Uani 0.28 1 d PD A 2
H15 H 1.0103 0.4223 0.0561 0.119 Uiso 0.28 1 calc PR A 2
O16 O 0.6388(3) 0.0071(3) 0.0450(2) 0.0422(11) Uani 1 1 d . . .
O17 O 0.7873(3) 0.1403(4) 0.1197(2) 0.0505(12) Uani 1 1 d . . .
N1 N 0.4675(3) 0.1331(3) 0.1439(2) 0.0338(11) Uani 1 1 d . . .
N2 N 0.5637(2) 0.5587(3) -0.0070(2) 0.0273(10) Uani 1 1 d . . .
N3 N 0.6183(2) 0.6148(3) 0.0072(2) 0.0311(11) Uani 1 1 d . . .
N4 N 0.6707(3) 0.6676(4) 0.0199(3) 0.0416(13) Uani 1 1 d . . .
N5 N 0.8166(3) 0.3885(4) -0.0069(3) 0.0410(13) Uani 1 1 d . . .
N6 N 0.4796(3) 0.3879(3) -0.1722(2) 0.0298(10) Uani 1 1 d . . .
C1 C 0.5826(3) 0.2912(4) 0.2691(3) 0.0385(14) Uani 1 1 d . . .
C2 C 0.5591(4) 0.3002(6) 0.3221(3) 0.057(2) Uani 1 1 d . . .
H2 H 0.5093 0.3254 0.3229 0.068 Uiso 1 1 calc R . .
C3 C 0.6063(5) 0.2734(9) 0.3739(4) 0.078(3) Uani 1 1 d . . .
H3 H 0.5887 0.2799 0.4096 0.094 Uiso 1 1 calc R . .
C4 C 0.6799(4) 0.2369(7) 0.3734(4) 0.068(3) Uani 1 1 d . . .
H4 H 0.7124 0.2179 0.4088 0.082 Uiso 1 1 calc R . .
C5 C 0.7049(4) 0.2286(5) 0.3222(3) 0.0472(17) Uani 1 1 d . . .
H5 H 0.7554 0.2049 0.3224 0.057 Uiso 1 1 calc R . .
C6 C 0.6580(3) 0.2544(4) 0.2688(3) 0.0369(14) Uani 1 1 d . . .
C7 C 0.6876(3) 0.2413(4) 0.2157(3) 0.0357(14) Uani 1 1 d . . .
C8 C 0.3863(3) 0.1666(4) 0.1377(3) 0.0383(14) Uani 1 1 d . . .
H8A H 0.3603 0.1245 0.1635 0.046 Uiso 1 1 calc R . .
H8B H 0.3596 0.1557 0.0971 0.046 Uiso 1 1 calc R . .
C9 C 0.3825(3) 0.2796(4) 0.1535(3) 0.0346(13) Uani 1 1 d . . .
H9A H 0.3295 0.3052 0.1418 0.041 Uiso 1 1 calc R . .
H9B H 0.3982 0.2884 0.1961 0.041 Uiso 1 1 calc R . .
C10 C 0.4846(3) 0.0825(4) 0.0909(3) 0.0367(14) Uani 1 1 d . . .
H10A H 0.4452 0.0296 0.0771 0.044 Uiso 1 1 calc R . .
H10B H 0.5348 0.0476 0.1002 0.044 Uiso 1 1 calc R . .
C11 C 0.4857(3) 0.1618(4) 0.0440(3) 0.0337(13) Uani 1 1 d . . .
H11A H 0.5004 0.1285 0.0096 0.040 Uiso 1 1 calc R . .
H11B H 0.4341 0.1919 0.0319 0.040 Uiso 1 1 calc R . .
C12 C 0.4953(3) 0.0751(4) 0.1980(3) 0.0406(15) Uani 1 1 d . . .
H12A H 0.4806 0.1136 0.2308 0.049 Uiso 1 1 calc R . .
H12B H 0.5518 0.0733 0.2046 0.049 Uiso 1 1 calc R . .
C13 C 0.4661(4) -0.0359(4) 0.1996(3) 0.0477(17) Uani 1 1 d . . .
H13A H 0.4104 -0.0353 0.1988 0.057 Uiso 1 1 calc R . .
H13B H 0.4754 -0.0738 0.1648 0.057 Uiso 1 1 calc R . .
C14 C 0.8191(3) 0.3683(5) 0.0552(3) 0.0421(15) Uani 1 1 d . . .
H14A H 0.8622 0.4069 0.0785 0.050 Uiso 1 1 calc R . .
H14B H 0.8278 0.2938 0.0631 0.050 Uiso 1 1 calc R . .
C15 C 0.7450(3) 0.4007(4) 0.0731(3) 0.0357(14) Uani 1 1 d . . .
H15A H 0.7449 0.3778 0.1134 0.043 Uiso 1 1 calc R . .
H15B H 0.7405 0.4769 0.0718 0.043 Uiso 1 1 calc R . .
C16 C 0.8174(3) 0.5009(4) -0.0212(3) 0.0431(16) Uani 1 1 d . . .
H16A H 0.8678 0.5201 -0.0299 0.052 Uiso 1 1 calc R . .
H16B H 0.8086 0.5422 0.0125 0.052 Uiso 1 1 calc R . .
C17 C 0.7551(3) 0.5237(5) -0.0737(3) 0.0441(16) Uani 1 1 d . . .
H17A H 0.7494 0.5993 -0.0793 0.053 Uiso 1 1 calc R . .
H17B H 0.7692 0.4937 -0.1092 0.053 Uiso 1 1 calc R . .
C18 C 0.8733(4) 0.3278(6) -0.0317(4) 0.0549(19) Uani 1 1 d . A .
H18A H 0.8712 0.3502 -0.0724 0.066 Uiso 1 1 calc R . .
H18B H 0.8580 0.2543 -0.0327 0.066 Uiso 1 1 calc R . .
C19 C 0.9552(4) 0.3357(11) 0.0000(5) 0.098(4) Uani 1 1 d D . .
H19A H 0.9617 0.4028 0.0206 0.117 Uiso 1 1 calc R A 1
H19B H 0.9642 0.2807 0.0300 0.117 Uiso 1 1 calc R A 1
C20 C 0.7237(3) 0.2276(5) -0.1498(3) 0.0408(14) Uani 1 1 d . . .
C21 C 0.7358(5) 0.2337(6) -0.2070(4) 0.065(2) Uani 1 1 d . . .
H21 H 0.7294 0.2981 -0.2267 0.078 Uiso 1 1 calc R . .
C22 C 0.7571(6) 0.1476(6) -0.2355(4) 0.076(3) Uani 1 1 d . . .
H22 H 0.7671 0.1543 -0.2738 0.091 Uiso 1 1 calc R . .
C23 C 0.7636(5) 0.0521(6) -0.2086(4) 0.063(2) Uani 1 1 d . . .
H23 H 0.7763 -0.0074 -0.2285 0.076 Uiso 1 1 calc R . .
C24 C 0.7515(3) 0.0451(5) -0.1524(3) 0.0445(16) Uani 1 1 d . . .
H24 H 0.7576 -0.0200 -0.1333 0.053 Uiso 1 1 calc R . .
C25 C 0.7303(3) 0.1314(4) -0.1220(3) 0.0365(14) Uani 1 1 d . . .
C26 C 0.7132(3) 0.1141(4) -0.0637(3) 0.0375(14) Uani 1 1 d . . .
C27 C 0.5326(3) 0.2640(4) -0.0951(2) 0.0293(12) Uani 1 1 d . . .
H27A H 0.5183 0.2114 -0.0684 0.035 Uiso 1 1 calc R . .
H27B H 0.5684 0.2319 -0.1175 0.035 Uiso 1 1 calc R . .
C28 C 0.4615(3) 0.3003(4) -0.1366(2) 0.0298(12) Uani 1 1 d . . .
H28A H 0.4402 0.2426 -0.1624 0.036 Uiso 1 1 calc R . .
H28B H 0.4223 0.3218 -0.1141 0.036 Uiso 1 1 calc R . .
C29 C 0.4091(3) 0.4471(4) -0.1958(2) 0.0323(13) Uani 1 1 d . . .
H29A H 0.3688 0.3990 -0.2147 0.039 Uiso 1 1 calc R . .
H29B H 0.4197 0.4965 -0.2255 0.039 Uiso 1 1 calc R . .
C30 C 0.3810(3) 0.5052(4) -0.1477(2) 0.0301(12) Uani 1 1 d . . .
H30A H 0.3399 0.5535 -0.1651 0.036 Uiso 1 1 calc R . .
H30B H 0.3591 0.4557 -0.1231 0.036 Uiso 1 1 calc R . .
C31 C 0.5684(4) 0.4388(5) -0.2362(3) 0.0412(14) Uani 1 1 d . . .
H31A H 0.5966 0.4130 -0.2660 0.049 Uiso 1 1 calc R . .
H31B H 0.5364 0.4979 -0.2530 0.049 Uiso 1 1 calc R . .
C32 C 0.5179(3) 0.3538(4) -0.2199(3) 0.0358(13) Uani 1 1 d . . .
H32A H 0.4789 0.3349 -0.2542 0.043 Uiso 1 1 calc R . .
H32B H 0.5492 0.2919 -0.2074 0.043 Uiso 1 1 calc R . .
C33 C 0.6653(4) -0.0794(5) 0.0812(3) 0.054(2) Uani 1 1 d . . .
H33A H 0.7204 -0.0729 0.0954 0.081 Uiso 1 1 calc R . .
H33B H 0.6549 -0.1433 0.0586 0.081 Uiso 1 1 calc R . .
H33C H 0.6388 -0.0814 0.1143 0.081 Uiso 1 1 calc R . .
C34 C 0.8537(4) 0.0817(7) 0.1188(4) 0.072(3) Uani 1 1 d . . .
H34A H 0.8527 0.0555 0.0793 0.108 Uiso 1 1 calc R . .
H34B H 0.8556 0.0236 0.1458 0.108 Uiso 1 1 calc R . .
H34C H 0.8989 0.1253 0.1305 0.108 Uiso 1 1 calc R . .
H10 H 0.644(5) 0.417(4) -0.167(3) 0.086 Uiso 1 1 d D . .
H16 H 0.664(5) 0.024(8) 0.016(4) 0.086 Uiso 1 1 d . . .
H17 H 0.782(5) 0.164(8) 0.155(4) 0.086 Uiso 1 1 d . . .
O15A O 1.0111(7) 0.3277(15) -0.0341(7) 0.091(5) Uani 0.42 1 d PD A 1
H15X H 0.9953 0.2896 -0.0629 0.110 Uiso 0.42 1 calc PR A 1
O15B O 0.9790(10) 0.2844(16) 0.0535(8) 0.100(9) Uani 0.30 1 d PD A 3
H15Y H 1.0227 0.3053 0.0690 0.120 Uiso 0.30 1 calc PR A 3
O1S O 0.6501(3) -0.1135(3) 0.2317(2) 0.0559(14) Uani 1 1 d . . .
O2S O 0.4837(10) -0.0615(16) 0.3639(7) 0.124(6) Uani 0.50 1 d PDU B 1
H2S H 0.4468 -0.0902 0.3459 0.149 Uiso 0.50 1 d P C 1
O3S O 0.9374(9) 0.0597(11) -0.0627(12) 0.192(13) Uani 0.50 1 d PD . .
H3S H 0.9655 0.1087 -0.0636 0.231 Uiso 0.50 1 d P . .
O4S O 0.3646(19) -0.308(3) 0.3530(15) 0.229(13) Uani 0.50 1 d PDU D 2
H4S H 0.3918 -0.3534 0.3720 0.275 Uiso 0.50 1 d P E 2
O5S O 0.8222(8) -0.1968(11) -0.0354(8) 0.112(6) Uani 0.50 1 d PD F 4
H5S H 0.7890 -0.1815 -0.0646 0.135 Uiso 0.50 1 calc PR F 4
C1S C 0.7021(4) -0.0285(5) 0.2370(3) 0.057(2) Uani 1 1 d . . .
H1S1 H 0.6815 0.0252 0.2089 0.085 Uiso 1 1 calc R . .
H1S2 H 0.7515 -0.0521 0.2293 0.085 Uiso 1 1 calc R . .
H1S3 H 0.7088 -0.0002 0.2765 0.085 Uiso 1 1 calc R . .
C2S C 0.4705(19) 0.0466(17) 0.3704(14) 0.139(10) Uani 0.50 1 d PDU B 1
H2S1 H 0.4761 0.0655 0.4099 0.208 Uiso 0.50 1 d P G 1
H2S2 H 0.4139 0.0580 0.3511 0.208 Uiso 0.50 1 d P H 1
H2S3 H 0.5005 0.0875 0.3486 0.208 Uiso 0.50 1 d P I 1
C3S C 0.9661(15) -0.0324(19) -0.0844(13) 0.144(12) Uani 0.50 1 d PD . .
H3S1 H 0.9896 -0.0155 -0.1180 0.216 Uiso 0.50 1 calc PR . .
H3S2 H 0.9241 -0.0811 -0.0964 0.216 Uiso 0.50 1 calc PR . .
H3S3 H 1.0045 -0.0637 -0.0539 0.216 Uiso 0.50 1 calc PR . .
C4S C 0.411(2) -0.217(3) 0.3468(17) 0.171(14) Uani 0.50 1 d PDU D 2
H4S1 H 0.4085 -0.1632 0.3784 0.257 Uiso 0.50 1 d P J 2
H4S2 H 0.3963 -0.1823 0.3097 0.257 Uiso 0.50 1 d P K 2
H4S3 H 0.4685 -0.2316 0.3519 0.257 Uiso 0.50 1 d P L 2
C5S C 0.8919(14) -0.141(3) -0.0376(16) 0.170(14) Uani 0.50 1 d PDU . .
H5S1 H 0.9266 -0.1469 0.0000 0.255 Uiso 0.50 1 calc PR F 4
H5S2 H 0.8800 -0.0686 -0.0464 0.255 Uiso 0.50 1 calc PR F 4
H5S3 H 0.9164 -0.1711 -0.0681 0.255 Uiso 0.50 1 calc PR F 4
H1S H 0.669(9) -0.167(13) 0.249(7) 0.204 Uiso 1 1 d . . .

loop_
_atom_site_aniso_label
_atom_site_aniso_U_11
_atom_site_aniso_U_22
_atom_site_aniso_U_33
_atom_site_aniso_U_23
_atom_site_aniso_U_13
_atom_site_aniso_U_12
Mn1 0.0224(4) 0.0118(4) 0.0429(5) -0.0017(3) -0.0174(3) 0.0008(3)
Mn2 0.0178(4) 0.0106(4) 0.0400(5) -0.0049(3) -0.0150(3) 0.0033(3)
Mn3 0.0206(4) 0.0110(4) 0.0439(5) -0.0046(3) -0.0112(3) 0.0008(3)
Mn4 0.0190(4) 0.0136(4) 0.0525(5) -0.0055(3) -0.0078(3) 0.0035(3)
Na1 0.0294(11) 0.0149(10) 0.0521(14) -0.0028(9) -0.0160(10) 0.0066(8)
O1 0.032(2) 0.0198(19) 0.046(2) 0.0014(17) -0.0186(17) 0.0011(15)
O2 0.0260(19) 0.0154(17) 0.050(2) -0.0020(16) -0.0217(17) 0.0016(14)
O3 0.024(2) 0.023(2) 0.061(3) -0.0096(18) -0.0224(18) 0.0043(15)
O4 0.0229(18) 0.0137(17) 0.042(2) 0.0001(15) -0.0122(15) 0.0014(14)
O5 0.0223(17) 0.0106(16) 0.049(2) -0.0024(15) -0.0158(16) -0.0003(14)
O6 0.060(3) 0.027(2) 0.085(4) 0.019(2) -0.021(3) -0.003(2)
O7 0.0187(17) 0.0123(16) 0.047(2) -0.0086(15) -0.0116(15) 0.0024(13)
O8 0.0195(17) 0.0153(17) 0.050(2) -0.0076(16) -0.0160(16) 0.0011(14)
O9 0.0197(17) 0.0120(16) 0.044(2) -0.0033(15) -0.0150(15) -0.0011(13)
O10 0.033(2) 0.024(2) 0.054(3) -0.0020(18) -0.0031(19) -0.0026(17)
O11 0.0202(18) 0.0143(17) 0.061(3) -0.0030(17) -0.0072(17) 0.0017(14)
O12 0.0251(19) 0.0124(17) 0.058(3) -0.0064(17) -0.0088(17) 0.0069(14)
O13 0.040(2) 0.0202(19) 0.058(3) -0.0044(18) 0.005(2) 0.0068(17)
O14 0.078(3) 0.014(2) 0.074(3) -0.007(2) 0.010(3) 0.007(2)
O15 0.038(11) 0.16(3) 0.094(18) 0.015(18) 0.007(12) 0.046(15)
O16 0.047(3) 0.0153(19) 0.055(3) 0.0009(18) -0.013(2) 0.0066(17)
O17 0.040(2) 0.037(2) 0.063(3) -0.009(2) -0.023(2) 0.018(2)
N1 0.028(2) 0.014(2) 0.052(3) 0.001(2) -0.012(2) 0.0013(18)
N2 0.019(2) 0.0103(19) 0.044(3) -0.0049(18) -0.0165(18) 0.0021(17)
N3 0.027(2) 0.011(2) 0.047(3) -0.0054(19) -0.013(2) 0.0075(19)
N4 0.022(2) 0.021(2) 0.072(4) -0.011(2) -0.018(2) -0.006(2)
N5 0.019(2) 0.027(3) 0.071(4) -0.003(2) -0.010(2) 0.0019(19)
N6 0.027(2) 0.017(2) 0.039(3) -0.0037(19) -0.0089(19) 0.0007(18)
C1 0.038(3) 0.025(3) 0.043(3) 0.005(2) -0.018(3) -0.010(2)
C2 0.036(3) 0.073(5) 0.053(4) 0.019(4) -0.016(3) -0.006(3)
C3 0.048(4) 0.126(9) 0.052(5) 0.031(5) -0.012(4) -0.013(5)
C4 0.041(4) 0.090(6) 0.059(5) 0.036(4) -0.027(4) -0.013(4)
C5 0.039(3) 0.036(3) 0.054(4) 0.015(3) -0.025(3) -0.007(3)
C6 0.030(3) 0.014(2) 0.055(4) 0.008(2) -0.021(3) -0.007(2)
C7 0.037(3) 0.005(2) 0.055(4) 0.000(2) -0.018(3) -0.002(2)
C8 0.028(3) 0.025(3) 0.053(4) 0.001(3) -0.014(3) -0.003(2)
C9 0.023(3) 0.025(3) 0.051(3) 0.002(2) -0.006(2) -0.002(2)
C10 0.035(3) 0.013(2) 0.053(4) -0.006(2) -0.017(3) -0.002(2)
C11 0.030(3) 0.014(2) 0.046(3) -0.004(2) -0.018(2) -0.004(2)
C12 0.040(3) 0.013(3) 0.057(4) 0.004(2) -0.020(3) -0.005(2)
C13 0.044(4) 0.015(3) 0.072(5) 0.008(3) -0.020(3) -0.005(2)
C14 0.025(3) 0.028(3) 0.061(4) -0.002(3) -0.022(3) 0.001(2)
C15 0.023(3) 0.020(3) 0.054(4) -0.011(2) -0.020(2) -0.001(2)
C16 0.024(3) 0.025(3) 0.074(5) -0.005(3) -0.006(3) -0.004(2)
C17 0.024(3) 0.030(3) 0.074(5) -0.002(3) -0.002(3) -0.008(2)
C18 0.026(3) 0.054(4) 0.083(5) -0.006(4) 0.004(3) 0.009(3)
C19 0.027(4) 0.144(11) 0.119(9) -0.029(8) 0.005(5) 0.017(5)
C20 0.033(3) 0.026(3) 0.063(4) -0.009(3) 0.009(3) 0.002(2)
C21 0.085(6) 0.040(4) 0.078(6) 0.003(4) 0.038(5) 0.012(4)
C22 0.102(7) 0.048(5) 0.093(7) -0.011(4) 0.054(6) -0.002(5)
C23 0.060(5) 0.040(4) 0.096(6) -0.015(4) 0.030(4) 0.007(3)
C24 0.029(3) 0.027(3) 0.079(5) -0.014(3) 0.013(3) 0.001(2)
C25 0.021(3) 0.019(3) 0.066(4) -0.013(3) 0.000(3) 0.002(2)
C26 0.027(3) 0.019(3) 0.062(4) -0.010(3) -0.005(3) 0.003(2)
C27 0.024(3) 0.017(2) 0.041(3) -0.008(2) -0.009(2) 0.001(2)
C28 0.027(3) 0.015(2) 0.040(3) -0.006(2) -0.011(2) -0.003(2)
C29 0.029(3) 0.019(3) 0.040(3) -0.003(2) -0.017(2) -0.002(2)
C30 0.025(3) 0.014(2) 0.042(3) -0.006(2) -0.019(2) 0.000(2)
C31 0.045(3) 0.026(3) 0.049(4) -0.004(3) 0.000(3) -0.004(3)
C32 0.036(3) 0.022(3) 0.045(3) -0.006(2) -0.003(3) -0.003(2)
C33 0.067(5) 0.017(3) 0.063(4) 0.001(3) -0.026(4) 0.004(3)
C34 0.046(4) 0.063(5) 0.094(6) -0.013(5) -0.017(4) 0.035(4)
O15A 0.047(8) 0.108(14) 0.113(14) -0.012(11) 0.001(8) 0.012(8)
O15B 0.035(10) 0.078(15) 0.17(2) -0.027(15) -0.022(13) 0.035(10)
O1S 0.043(3) 0.017(2) 0.090(4) 0.004(2) -0.032(2) -0.0004(18)
O2S 0.120(9) 0.150(10) 0.100(8) 0.039(8) 0.012(7) 0.029(8)
O3S 0.076(10) 0.049(8) 0.40(3) -0.057(14) -0.095(15) 0.038(8)
O4S 0.236(16) 0.220(16) 0.232(16) 0.015(10) 0.049(10) -0.016(10)
O5S 0.065(8) 0.071(9) 0.180(17) 0.040(10) -0.029(9) -0.037(7)
C1S 0.050(4) 0.021(3) 0.081(5) 0.001(3) -0.038(4) -0.002(3)
C2S 0.152(13) 0.135(13) 0.130(13) -0.018(9) 0.029(9) 0.000(9)
C3S 0.089(18) 0.21(4) 0.14(3) 0.00(2) 0.058(18) 0.01(2)
C4S 0.176(16) 0.172(17) 0.162(16) 0.007(10) 0.024(10) 0.012(10)
C5S 0.163(16) 0.178(16) 0.165(16) -0.012(10) 0.021(10) 0.006(10)

loop_
_atom_type_symbol
_atom_type_description
_atom_type_scat_dispersion_real
_atom_type_scat_dispersion_imag
_atom_type_scat_source
C C 0.0033 0.0016 'International Tables Vol C Tables 4.2.6.8 and 6.1.1.4'
H H 0.0000 0.0000 'International Tables Vol C Tables 4.2.6.8 and 6.1.1.4'
N N 0.0061 0.0033 'International Tables Vol C Tables 4.2.6.8 and 6.1.1.4'
O O 0.0106 0.0060 'International Tables Vol C Tables 4.2.6.8 and 6.1.1.4'
Mn Mn 0.3368 0.7283 'International Tables Vol C Tables 4.2.6.8 and 6.1.1.4'
Na Na 0.0362 0.0249 'International Tables Vol C Tables 4.2.6.8 and 6.1.1.4'

loop_
_geom_angle_atom_site_label_1
_geom_angle_atom_site_label_2
_geom_angle_atom_site_label_3
_geom_angle
_geom_angle_site_symmetry_1
_geom_angle_site_symmetry_3
O1 Mn1 O4 88.55(17) . .
O1 Mn1 O5 175.88(15) . .
O4 Mn1 O5 94.60(16) . .
O1 Mn1 O2 90.38(17) . .
O4 Mn1 O2 178.45(16) . .
O5 Mn1 O2 86.52(16) . .
O1 Mn1 O9 98.58(16) . 3_665
O4 Mn1 O9 81.61(14) . 3_665
O5 Mn1 O9 84.53(15) . 3_665
O2 Mn1 O9 97.44(14) . 3_665
O1 Mn1 N1 95.95(18) . .
O4 Mn1 N1 79.12(15) . .
O5 Mn1 N1 82.07(17) . .
O2 Mn1 N1 102.12(15) . .
O9 Mn1 N1 155.48(14) 3_665 .
O9 Mn2 O7 175.86(13) 3_665 .
O9 Mn2 O8 98.26(14) 3_665 .
O7 Mn2 O8 78.11(14) . .
O9 Mn2 O5 78.77(14) 3_665 .
O7 Mn2 O5 103.08(14) . .
O8 Mn2 O5 90.22(14) . .
O9 Mn2 N2 85.34(15) 3_665 3_665
O7 Mn2 N2 98.10(15) . 3_665
O8 Mn2 N2 173.62(16) . 3_665
O5 Mn2 N2 95.66(15) . 3_665
O9 Mn2 N2 93.05(15) 3_665 .
O7 Mn2 N2 85.58(15) . .
O8 Mn2 N2 98.36(14) . .
O5 Mn2 N2 168.95(16) . .
N2 Mn2 N2 76.11(17) 3_665 .
O4 Mn3 O7 162.37(14) 3_665 .
O4 Mn3 O11 97.10(13) 3_665 .
O7 Mn3 O11 73.72(13) . .
O4 Mn3 O9 74.60(13) 3_665 .
O7 Mn3 O9 106.96(13) . .
O11 Mn3 O9 154.00(14) . .
O4 Mn3 O10 88.47(15) 3_665 .
O7 Mn3 O10 103.66(14) . .
O11 Mn3 O10 77.20(15) . .
O9 Mn3 O10 126.13(14) . .
O4 Mn3 N6 122.09(14) 3_665 .
O7 Mn3 N6 74.22(14) . .
O11 Mn3 N6 129.60(14) . .
O9 Mn3 N6 73.33(14) . .
O10 Mn3 N6 73.88(16) . .
O4 Mn3 N2 83.48(14) 3_665 .
O7 Mn3 N2 79.80(14) . .
O11 Mn3 N2 76.80(15) . .
O9 Mn3 N2 77.78(14) . .
O10 Mn3 N2 151.56(14) . .
N6 Mn3 N2 132.89(16) . .
O11 Mn4 O13 87.40(18) . .
O11 Mn4 O12 177.73(18) . .
O13 Mn4 O12 90.55(18) . .
O11 Mn4 O8 94.91(17) . .
O13 Mn4 O8 177.65(16) . .
O12 Mn4 O8 87.14(17) . .
O11 Mn4 O7 82.26(14) . .
O13 Mn4 O7 97.44(17) . .
O12 Mn4 O7 97.06(14) . .
O8 Mn4 O7 82.47(15) . .
O11 Mn4 N5 81.05(16) . .
O13 Mn4 N5 99.9(2) . .
O12 Mn4 N5 100.27(16) . .
O8 Mn4 N5 80.96(18) . .
O7 Mn4 N5 155.29(16) . .
O17 Na1 O16 92.83(17) . .
O17 Na1 O8 104.77(17) . .
O16 Na1 O8 148.50(18) . .
O17 Na1 O5 149.8(2) . .
O16 Na1 O5 97.55(16) . .
O8 Na1 O5 80.28(13) . .
O17 Na1 O12 99.28(19) . .
O16 Na1 O12 85.55(17) . .
O8 Na1 O12 66.20(14) . .
O5 Na1 O12 109.70(15) . .
O17 Na1 O2 84.58(17) . .
O16 Na1 O2 114.44(18) . .
O8 Na1 O2 93.38(14) . .
O5 Na1 O2 65.30(13) . .
O12 Na1 O2 159.56(15) . .
O17 Na1 H16 91(2) . .
O16 Na1 H16 22(2) . .
O8 Na1 H16 129(2) . .
O5 Na1 H16 109(2) . .
O12 Na1 H16 64(2) . .
O2 Na1 H16 136(2) . .
O17 Na1 H17 20(2) . .
O16 Na1 H17 102(2) . .
O8 Na1 H17 103(2) . .
O5 Na1 H17 130(2) . .
O12 Na1 H17 117(2) . .
O2 Na1 H17 64(2) . .
H16 Na1 H17 106(3) . .
C1 O1 Mn1 129.4(4) . .
C7 O2 Mn1 129.1(4) . .
C7 O2 Na1 129.0(4) . .
Mn1 O2 Na1 101.84(16) . .
C9 O4 Mn1 111.5(3) . .
C9 O4 Mn3 130.7(3) . 3_665
Mn1 O4 Mn3 107.15(16) . 3_665
C11 O5 Mn1 113.6(4) . .
C11 O5 Mn2 129.2(3) . .
Mn1 O5 Mn2 100.78(15) . .
C11 O5 Na1 109.9(3) . .
Mn1 O5 Na1 106.25(15) . .
Mn2 O5 Na1 93.94(15) . .
C13 O6 H6 109.5 . .
C27 O7 Mn2 127.2(3) . .
C27 O7 Mn4 112.8(3) . .
Mn2 O7 Mn4 96.23(14) . .
C27 O7 Mn3 116.7(3) . .
Mn2 O7 Mn3 102.31(14) . .
Mn4 O7 Mn3 95.62(14) . .
C15 O8 Mn4 116.4(4) . .
C15 O8 Mn2 128.7(3) . .
Mn4 O8 Mn2 101.98(15) . .
C15 O8 Na1 106.7(3) . .
Mn4 O8 Na1 103.80(16) . .
Mn2 O8 Na1 94.79(15) . .
C30 O9 Mn2 124.1(3) . 3_665
C30 O9 Mn1 116.5(3) . 3_665
Mn2 O9 Mn1 95.85(13) 3_665 3_665
C30 O9 Mn3 117.3(3) . .
Mn2 O9 Mn3 102.73(14) 3_665 .
Mn1 O9 Mn3 94.83(14) 3_665 .
C31 O10 Mn3 111.6(4) . .
C31 O10 H10 109(6) . .
Mn3 O10 H10 89(6) . .
C17 O11 Mn4 112.5(3) . .
C17 O11 Mn3 134.0(4) . .
Mn4 O11 Mn3 104.38(16) . .
C26 O12 Mn4 131.6(4) . .
C26 O12 Na1 126.3(4) . .
Mn4 O12 Na1 101.96(17) . .
C20 O13 Mn4 128.5(4) . .
C19 O15 H15 109.5 . .
C33 O16 Na1 125.3(4) . .
C33 O16 H16 118(6) . .
Na1 O16 H16 79(6) . .
C34 O17 Na1 144.0(5) . .
C34 O17 H17 116(6) . .
Na1 O17 H17 99(6) . .
C12 N1 C10 113.8(4) . .
C12 N1 C8 113.3(5) . .
C10 N1 C8 113.2(4) . .
C12 N1 Mn1 110.1(3) . .
C10 N1 Mn1 100.9(3) . .
C8 N1 Mn1 104.3(3) . .
N3 N2 Mn2 126.0(3) . 3_665
N3 N2 Mn2 123.3(3) . .
Mn2 N2 Mn2 103.89(17) 3_665 .
N3 N2 Mn3 107.9(4) . .
Mn2 N2 Mn3 94.12(15) 3_665 .
Mn2 N2 Mn3 91.88(14) . .
N4 N3 N2 178.9(6) . .
C14 N5 C18 113.3(5) . .
C14 N5 C16 113.3(5) . .
C18 N5 C16 113.2(6) . .
C14 N5 Mn4 101.5(3) . .
C18 N5 Mn4 111.1(4) . .
C16 N5 Mn4 103.5(3) . .
C32 N6 C28 112.1(4) . .
C32 N6 C29 110.6(4) . .
C28 N6 C29 110.2(4) . .
C32 N6 Mn3 110.0(3) . .
C28 N6 Mn3 106.7(3) . .
C29 N6 Mn3 107.0(3) . .
O1 C1 C2 118.6(6) . .
O1 C1 C6 123.2(6) . .
C2 C1 C6 118.2(5) . .
C3 C2 C1 121.8(8) . .
C3 C2 H2 119.1 . .
C1 C2 H2 119.1 . .
C2 C3 C4 119.8(8) . .
C2 C3 H3 120.1 . .
C4 C3 H3 120.1 . .
C5 C4 C3 119.7(6) . .
C5 C4 H4 120.1 . .
C3 C4 H4 120.1 . .
C4 C5 C6 121.8(7) . .
C4 C5 H5 119.1 . .
C6 C5 H5 119.1 . .
C5 C6 C1 118.7(7) . .
C5 C6 C7 118.9(6) . .
C1 C6 C7 122.5(5) . .
O3 C7 O2 118.7(6) . .
O3 C7 C6 120.4(5) . .
O2 C7 C6 120.9(5) . .
N1 C8 C9 110.1(4) . .
N1 C8 H8A 109.6 . .
C9 C8 H8A 109.6 . .
N1 C8 H8B 109.6 . .
C9 C8 H8B 109.6 . .
H8A C8 H8B 108.2 . .
O4 C9 C8 108.9(5) . .
O4 C9 H9A 109.9 . .
C8 C9 H9A 109.9 . .
O4 C9 H9B 109.9 . .
C8 C9 H9B 109.9 . .
H9A C9 H9B 108.3 . .
N1 C10 C11 109.9(4) . .
N1 C10 H10A 109.7 . .
C11 C10 H10A 109.7 . .
N1 C10 H10B 109.7 . .
C11 C10 H10B 109.7 . .
H10A C10 H10B 108.2 . .
O5 C11 C10 109.7(4) . .
O5 C11 H11A 109.7 . .
C10 C11 H11A 109.7 . .
O5 C11 H11B 109.7 . .
C10 C11 H11B 109.7 . .
H11A C11 H11B 108.2 . .
N1 C12 C13 115.9(5) . .
N1 C12 H12A 108.3 . .
C13 C12 H12A 108.3 . .
N1 C12 H12B 108.3 . .
C13 C12 H12B 108.3 . .
H12A C12 H12B 107.4 . .
O6 C13 C12 110.2(5) . .
O6 C13 H13A 109.6 . .
C12 C13 H13A 109.6 . .
O6 C13 H13B 109.6 . .
C12 C13 H13B 109.6 . .
H13A C13 H13B 108.1 . .
N5 C14 C15 110.9(4) . .
N5 C14 H14A 109.5 . .
C15 C14 H14A 109.5 . .
N5 C14 H14B 109.5 . .
C15 C14 H14B 109.5 . .
H14A C14 H14B 108.0 . .
O8 C15 C14 109.6(5) . .
O8 C15 H15A 109.7 . .
C14 C15 H15A 109.7 . .
O8 C15 H15B 109.7 . .
C14 C15 H15B 109.7 . .
H15A C15 H15B 108.2 . .
N5 C16 C17 109.5(5) . .
N5 C16 H16A 109.8 . .
C17 C16 H16A 109.8 . .
N5 C16 H16B 109.8 . .
C17 C16 H16B 109.8 . .
H16A C16 H16B 108.2 . .
O11 C17 C16 109.4(5) . .
O11 C17 H17A 109.8 . .
C16 C17 H17A 109.8 . .
O11 C17 H17B 109.8 . .
C16 C17 H17B 109.8 . .
H17A C17 H17B 108.3 . .
N5 C18 C19 116.0(7) . .
N5 C18 H18A 108.3 . .
C19 C18 H18A 108.3 . .
N5 C18 H18B 108.3 . .
C19 C18 H18B 108.3 . .
H18A C18 H18B 107.4 . .
O15A C19 O15 83.0(14) . .
O15A C19 O15B 110.1(13) . .
O15 C19 O15B 92.7(15) . .
O15A C19 C18 116.2(10) . .
O15 C19 C18 127.1(13) . .
O15B C19 C18 120.5(12) . .
O15A C19 H19A 108.2 . .
O15B C19 H19A 89.6 . .
C18 C19 H19A 108.2 . .
O15A C19 H19B 108.2 . .
O15 C19 H19B 111.0 . .
C18 C19 H19B 108.2 . .
H19A C19 H19B 107.4 . .
O13 C20 C21 117.3(6) . .
O13 C20 C25 123.9(6) . .
C21 C20 C25 118.7(6) . .
C22 C21 C20 121.3(8) . .
C22 C21 H21 119.3 . .
C20 C21 H21 119.3 . .
C23 C22 C21 120.5(8) . .
C23 C22 H22 119.8 . .
C21 C22 H22 119.8 . .
C24 C23 C22 118.7(7) . .
C24 C23 H23 120.7 . .
C22 C23 H23 120.7 . .
C23 C24 C25 122.2(7) . .
C23 C24 H24 118.9 . .
C25 C24 H24 118.9 . .
C20 C25 C24 118.5(6) . .
C20 C25 C26 123.6(5) . .
C24 C25 C26 117.9(6) . .
O14 C26 O12 119.8(6) . .
O14 C26 C25 119.5(5) . .
O12 C26 C25 120.7(5) . .
O7 C27 C28 110.2(4) . .
O7 C27 H27A 109.6 . .
C28 C27 H27A 109.6 . .
O7 C27 H27B 109.6 . .
C28 C27 H27B 109.6 . .
H27A C27 H27B 108.1 . .
N6 C28 C27 110.7(4) . .
N6 C28 H28A 109.5 . .
C27 C28 H28A 109.5 . .
N6 C28 H28B 109.5 . .
C27 C28 H28B 109.5 . .
H28A C28 H28B 108.1 . .
N6 C29 C30 110.8(4) . .
N6 C29 H29A 109.5 . .
C30 C29 H29A 109.5 . .
N6 C29 H29B 109.5 . .
C30 C29 H29B 109.5 . .
H29A C29 H29B 108.1 . .
O9 C30 C29 111.5(4) . .
O9 C30 H30A 109.3 . .
C29 C30 H30A 109.3 . .
O9 C30 H30B 109.3 . .
C29 C30 H30B 109.3 . .
H30A C30 H30B 108.0 . .
O10 C31 C32 109.9(5) . .
O10 C31 H31A 109.7 . .
C32 C31 H31A 109.7 . .
O10 C31 H31B 109.7 . .
C32 C31 H31B 109.7 . .
H31A C31 H31B 108.2 . .
N6 C32 C31 110.7(5) . .
N6 C32 H32A 109.5 . .
C31 C32 H32A 109.5 . .
N6 C32 H32B 109.5 . .
C31 C32 H32B 109.5 . .
H32A C32 H32B 108.1 . .
O16 C33 H33A 109.5 . .
O16 C33 H33B 109.5 . .
H33A C33 H33B 109.5 . .
O16 C33 H33C 109.5 . .
H33A C33 H33C 109.5 . .
H33B C33 H33C 109.5 . .
O17 C34 H34A 109.5 . .
O17 C34 H34B 109.5 . .
H34A C34 H34B 109.5 . .
O17 C34 H34C 109.5 . .
H34A C34 H34C 109.5 . .
H34B C34 H34C 109.5 . .
C19 O15A H15X 109.5 . .
C19 O15B H15Y 109.5 . .
C1S O1S H1S 114(10) . .
C2S O2S H2S 112.0 . .
C3S O3S H3S 112.4 . .
C4S O4S H4S 109.6 . .
C5S O5S H5S 109.5 . .
O1S C1S H1S1 109.5 . .
O1S C1S H1S2 109.5 . .
H1S1 C1S H1S2 109.5 . .
O1S C1S H1S3 109.5 . .
H1S1 C1S H1S3 109.5 . .
H1S2 C1S H1S3 109.5 . .
O2S C2S H2S1 111.6 . .
O2S C2S H2S2 105.0 . .
H2S1 C2S H2S2 107.8 . .
O2S C2S H2S3 111.3 . .
H2S1 C2S H2S3 114.0 . .
H2S2 C2S H2S3 106.5 . .
O3S C3S H3S1 109.5 . .
O3S C3S H3S2 109.5 . .
H3S1 C3S H3S2 109.5 . .
O3S C3S H3S3 109.5 . .
H3S1 C3S H3S3 109.5 . .
H3S2 C3S H3S3 109.5 . .
O4S C4S H4S1 111.9 . .
O4S C4S H4S2 113.6 . .
H4S1 C4S H4S2 106.3 . .
O4S C4S H4S3 114.8 . .
H4S1 C4S H4S3 102.5 . .
H4S2 C4S H4S3 106.7 . .

loop_
_geom_bond_atom_site_label_1
_geom_bond_atom_site_label_2
_geom_bond_distance
_geom_bond_site_symmetry_2
Mn1 O1 1.868(4) .
Mn1 O4 1.925(3) .
Mn1 O5 1.936(4) .
Mn1 O2 1.964(4) .
Mn1 O9 2.169(4) 3_665
Mn1 N1 2.324(4) .
Mn2 O9 2.145(4) 3_665
Mn2 O7 2.153(4) .
Mn2 O8 2.193(4) .
Mn2 O5 2.214(4) .
Mn2 N2 2.252(4) 3_665
Mn2 N2 2.291(4) .
Mn3 O4 2.143(3) 3_665
Mn3 O7 2.236(4) .
Mn3 O11 2.249(4) .
Mn3 O9 2.278(3) .
Mn3 O10 2.302(5) .
Mn3 N6 2.402(4) .
Mn3 N2 2.465(5) .
Mn4 O11 1.890(4) .
Mn4 O13 1.908(5) .
Mn4 O12 1.931(4) .
Mn4 O8 1.961(4) .
Mn4 O7 2.186(3) .
Mn4 N5 2.311(5) .
Na1 O17 2.287(4) .
Na1 O16 2.355(4) .
Na1 O8 2.416(4) .
Na1 O5 2.427(4) .
Na1 O12 2.494(5) .
Na1 O2 2.525(5) .
Na1 H16 2.36(10) .
Na1 H17 2.58(10) .
O1 C1 1.323(7) .
O2 C7 1.309(7) .
O3 C7 1.258(7) .
O4 C9 1.415(7) .
O4 Mn3 2.143(3) 3_665
O5 C11 1.445(6) .
O6 C13 1.425(8) .
O6 H6 0.8400 .
O7 C27 1.421(6) .
O8 C15 1.431(6) .
O9 C30 1.418(6) .
O9 Mn2 2.145(4) 3_665
O9 Mn1 2.169(4) 3_665
O10 C31 1.446(7) .
O10 H10 0.891(10) .
O11 C17 1.420(7) .
O12 C26 1.301(7) .
O13 C20 1.346(7) .
O14 C26 1.242(8) .
O15 C19 1.404(10) .
O15 H15 0.8400 .
O16 C33 1.430(7) .
O16 H16 0.91(9) .
O17 C34 1.408(8) .
O17 H17 0.90(9) .
N1 C12 1.477(7) .
N1 C10 1.482(8) .
N1 C8 1.490(7) .
N2 N3 1.211(6) .
N2 Mn2 2.252(4) 3_665
N3 N4 1.150(6) .
N5 C14 1.469(9) .
N5 C18 1.482(8) .
N5 C16 1.493(8) .
N6 C32 1.478(8) .
N6 C28 1.479(7) .
N6 C29 1.487(6) .
C1 C2 1.386(10) .
C1 C6 1.426(9) .
C2 C3 1.384(10) .
C2 H2 0.9500 .
C3 C4 1.394(12) .
C3 H3 0.9500 .
C4 C5 1.359(11) .
C4 H4 0.9500 .
C5 C6 1.406(8) .
C5 H5 0.9500 .
C6 C7 1.449(9) .
C8 C9 1.514(8) .
C8 H8A 0.9900 .
C8 H8B 0.9900 .
C9 H9A 0.9900 .
C9 H9B 0.9900 .
C10 C11 1.507(8) .
C10 H10A 0.9900 .
C10 H10B 0.9900 .
C11 H11A 0.9900 .
C11 H11B 0.9900 .
C12 C13 1.531(7) .
C12 H12A 0.9900 .
C12 H12B 0.9900 .
C13 H13A 0.9900 .
C13 H13B 0.9900 .
C14 C15 1.517(8) .
C14 H14A 0.9900 .
C14 H14B 0.9900 .
C15 H15A 0.9900 .
C15 H15B 0.9900 .
C16 C17 1.523(9) .
C16 H16A 0.9900 .
C16 H16B 0.9900 .
C17 H17A 0.9900 .
C17 H17B 0.9900 .
C18 C19 1.510(10) .
C18 H18A 0.9900 .
C18 H18B 0.9900 .
C19 O15A 1.393(9) .
C19 O15B 1.410(10) .
C19 H19A 0.9900 .
C19 H19B 0.9900 .
C20 C21 1.397(10) .
C20 C25 1.400(9) .
C21 C22 1.388(11) .
C21 H21 0.9500 .
C22 C23 1.382(12) .
C22 H22 0.9500 .
C23 C24 1.375(11) .
C23 H23 0.9500 .
C24 C25 1.413(8) .
C24 H24 0.9500 .
C25 C26 1.469(10) .
C27 C28 1.519(7) .
C27 H27A 0.9900 .
C27 H27B 0.9900 .
C28 H28A 0.9900 .
C28 H28B 0.9900 .
C29 C30 1.513(8) .
C29 H29A 0.9900 .
C29 H29B 0.9900 .
C30 H30A 0.9900 .
C30 H30B 0.9900 .
C31 C32 1.515(8) .
C31 H31A 0.9900 .
C31 H31B 0.9900 .
C32 H32A 0.9900 .
C32 H32B 0.9900 .
C33 H33A 0.9800 .
C33 H33B 0.9800 .
C33 H33C 0.9800 .
C34 H34A 0.9800 .
C34 H34B 0.9800 .
C34 H34C 0.9800 .
O15A H15X 0.8400 .
O15B H15Y 0.8400 .
O1S C1S 1.429(8) .
O1S H1S 0.84(17) .
O2S C2S 1.432(10) .
O2S H2S 0.8019 .
O3S C3S 1.428(10) .
O3S H3S 0.8102 .
O4S C4S 1.456(10) .
O4S H4S 0.8369 .
O5S C5S 1.443(10) .
O5S H5S 0.8400 .
C1S H1S1 0.9800 .
C1S H1S2 0.9800 .
C1S H1S3 0.9800 .
C2S H2S1 0.9451 .
C2S H2S2 1.0343 .
C2S H2S3 0.9627 .
C3S H3S1 0.9800 .
C3S H3S2 0.9800 .
C3S H3S3 0.9800 .
C4S H4S1 1.0281 .
C4S H4S2 0.9707 .
C4S H4S3 1.0234 .
C5S H5S1 0.9800 .
C5S H5S2 0.9800 .
C5S H5S3 0.9800 .
